data_7249951
loop_
_publ_author_name
'Zhang, Zheng-Ge'
'Wang, Zhen-Wen'
'Wang, Yu'
'Chen, Juan'
'Wang, Yue-Lin'
'Yang, Guo-Yu'

_publ_section_title
;
 A Ni-added polyoxometalate: synthesis, structure and catalytic
 performance
;
_journal_issue 13
_journal_name_full CrystEngComm
_journal_page_first 1879
_journal_page_last 1886
_journal_paper_doi 10.1039/D5CE00060B
_journal_volume 27
_journal_year 2025
_chemical_formula_moiety 'B2 Cs1.5 H4 K2 Na2 Ni6 O89 Si2 W20, Na Ni O6, K, H2 K N0.5, 6(O)'
_chemical_formula_sum 'B2 Cs1.5 H47 K4 N0.5 Na3 Ni7 O101 Si2 W20'
_chemical_formula_weight 6219.56
_space_group_crystal_system orthorhombic
_space_group_IT_number 62
_space_group_name_Hall '-P 2ac 2n'
_space_group_name_H-M_alt 'P n m a'
_atom_sites_solution_hydrogens mixed
_atom_sites_solution_primary dual
_audit_creation_date 2025-01-10
_audit_creation_method
;
Olex2 1.5
(compiled 2024.02.16 svn.r378c4104 for OlexSys, GUI svn.r6928)
;
_audit_update_record
;
2025-01-10 deposited with the CCDC.	2025-02-12 downloaded from the CCDC.
;
_cell_angle_alpha 90
_cell_angle_beta 90
_cell_angle_gamma 90
_cell_formula_units_Z 4
_cell_length_a 37.466(3)
_cell_length_b 14.8831(9)
_cell_length_c 18.3908(16)
_cell_measurement_reflns_used 4008
_cell_measurement_temperature 298
_cell_measurement_theta_max 25.3590
_cell_measurement_theta_min 3.6660
_cell_volume 10254.9(14)
_computing_cell_refinement 'CrysAlisPro 1.171.40.84a (Rigaku OD, 2020)'
_computing_data_collection 'CrysAlisPro 1.171.40.84a (Rigaku OD, 2020)'
_computing_data_reduction 'CrysAlisPro 1.171.40.84a (Rigaku OD, 2020)'
_computing_molecular_graphics 'Olex2 1.5 (Dolomanov et al., 2009)'
_computing_publication_material 'Olex2 1.5 (Dolomanov et al., 2009)'
_computing_structure_refinement 'SHELXL 2016/6 (Sheldrick, 2015)'
_computing_structure_solution 'SHELXT 2014/5 (Sheldrick, 2014)'
_diffrn_ambient_temperature 298
_diffrn_detector 'CCD plate'
_diffrn_detector_area_resol_mean 10.4159
_diffrn_detector_type Atlas
_diffrn_measured_fraction_theta_full 0.997
_diffrn_measured_fraction_theta_max 0.997
_diffrn_measurement_details
;
List of Runs (angles in degrees, time in seconds):

  # Type    Start    End  Width  t~exp~   \w     \q     \k     \f   Frames
#--------------------------------------------------------------------------
  1  \w    -84.00 -19.00   1.00   75.00    --  -12.12 152.00 -12.00   65
  2  \w    -56.00 -31.00   1.00   75.00    --  -12.12 122.00-172.00   25
  3  \w    -40.00 -15.00   1.00   75.00    --  -12.12  57.00 -30.00   25
  4  \w    -11.00  60.00   1.00   75.00    --  -12.12  57.00 -30.00   71
  5  \w    -22.00  36.00   1.00   75.00    --  -12.12  77.00-120.00   58
;
_diffrn_measurement_device 'four-circle diffractometer'
_diffrn_measurement_device_type 'Xcalibur, Atlas, Gemini ultra'
_diffrn_measurement_method '\w scans'
_diffrn_orient_matrix_type 'CrysAlisPro convention (1999,Acta A55,543-557)'
_diffrn_orient_matrix_UB_11 0.0157015000
_diffrn_orient_matrix_UB_12 -0.0055096000
_diffrn_orient_matrix_UB_13 0.0210970000
_diffrn_orient_matrix_UB_21 -0.0104096000
_diffrn_orient_matrix_UB_22 -0.0164342000
_diffrn_orient_matrix_UB_23 0.0293346000
_diffrn_orient_matrix_UB_31 0.0018955000
_diffrn_orient_matrix_UB_32 -0.0443787000
_diffrn_orient_matrix_UB_33 -0.0135097000
_diffrn_radiation_monochromator graphite
_diffrn_radiation_probe x-ray
_diffrn_radiation_type 'Mo K\a'
_diffrn_radiation_wavelength 0.71073
_diffrn_reflns_av_R_equivalents 0.1205
_diffrn_reflns_av_unetI/netI 0.1001
_diffrn_reflns_Laue_measured_fraction_full 0.997
_diffrn_reflns_Laue_measured_fraction_max 0.997
_diffrn_reflns_limit_h_max 44
_diffrn_reflns_limit_h_min -35
_diffrn_reflns_limit_k_max 14
_diffrn_reflns_limit_k_min -17
_diffrn_reflns_limit_l_max 17
_diffrn_reflns_limit_l_min -21
_diffrn_reflns_number 53930
_diffrn_reflns_point_group_measured_fraction_full 0.997
_diffrn_reflns_point_group_measured_fraction_max 0.997
_diffrn_reflns_theta_full 24.999
_diffrn_reflns_theta_max 24.999
_diffrn_reflns_theta_min 3.367
_diffrn_source 'fine-focus sealed X-ray tube'
_diffrn_source_type 'Enhance (Mo) X-ray Source'
_diffrn_standards_number 0
_exptl_absorpt_coefficient_mu 24.415
_exptl_absorpt_correction_T_max 1.00000
_exptl_absorpt_correction_T_min 0.36695
_exptl_absorpt_correction_type multi-scan
_exptl_absorpt_process_details
;
CrysAlisPro 1.171.40.84a (Rigaku Oxford Diffraction, 2020)
Empirical absorption correction using spherical harmonics,
implemented in SCALE3 ABSPACK scaling algorithm.
;
_exptl_crystal_colour 'clear greenish green'
_exptl_crystal_colour_lustre clear
_exptl_crystal_colour_modifier greenish
_exptl_crystal_colour_primary green
_exptl_crystal_density_diffrn 4.028
_exptl_crystal_description block
_exptl_crystal_F_000 10892
_exptl_crystal_size_max 0.01
_exptl_crystal_size_mid 0.01
_exptl_crystal_size_min 0.01
_refine_diff_density_max 3.930
_refine_diff_density_min -2.785
_refine_diff_density_rms 0.494
_refine_ls_extinction_method none
_refine_ls_goodness_of_fit_ref 1.094
_refine_ls_hydrogen_treatment constr
_refine_ls_matrix_type full
_refine_ls_number_parameters 700
_refine_ls_number_reflns 9384
_refine_ls_number_restraints 1953
_refine_ls_restrained_S_all 0.999
_refine_ls_R_factor_all 0.1215
_refine_ls_R_factor_gt 0.0728
_refine_ls_shift/su_max 0.001
_refine_ls_shift/su_mean 0.000
_refine_ls_structure_factor_coef Fsqd
_refine_ls_weighting_details 'w=1/[\s^2^(Fo^2^)+(0.0076P)^2^+1021.4955P] where P=(Fo^2^+2Fc^2^)/3'
_refine_ls_weighting_scheme calc
_refine_ls_wR_factor_gt 0.1292
_refine_ls_wR_factor_ref 0.1423
_reflns_Friedel_coverage 0.000
_reflns_number_gt 6265
_reflns_number_total 9384
_reflns_threshold_expression 'I > 2\s(I)'
_cod_data_source_file d5ce00060b2.cif
_cod_data_source_block zzg0320
_cod_depositor_comments 'Adding full bibliography for 7249951.cif.'
_cod_original_cell_volume 10254.9(13)
_cod_original_formula_sum 'B2 H47 Cs1.50 K4 N0.50 Na3 Ni7 O101 Si2 W20'
_cod_database_code 7249951
_shelx_shelxl_version_number 2016/6
_shelx_space_group_comment
;
The symmetry employed for this shelxl refinement is uniquely defined
by the following loop, which should always be used as a source of
symmetry information in preference to the above space-group names.
They are only intended as comments.
;
_shelx_estimated_absorpt_t_max 0.792
_shelx_estimated_absorpt_t_min 0.792
_olex2_refinement_description
;
1. Fixed Uiso
 At 1.2 times of:
  All N(H,H,H,H) groups
 At 1.5 times of:
  All O(H) groups
2. Restrained distances
 O48-B1 = O48-B1
 1.371 with sigma of 0.01
 O9W_$4-H47
 2.1 with sigma of 0.01
3. Uiso/Uaniso restraints and constraints
O1 \\sim O1W \\sim O2 \\sim O3 \\sim O3W \\sim O4 \\sim O4W \\sim O5 \\sim O5W
\\sim O6 \\sim O6W \\sim O7 \\sim O7W \\sim O8 \\sim O8W \\sim O9 \\sim O9W
\\sim O10 \\sim O11 \\sim O12 \\sim O13 \\sim O14 \\sim O15 \\sim O16 \\sim O17
\\sim O18 \\sim O19 \\sim O20 \\sim O21 \\sim O22 \\sim O23 \\sim O24 \\sim O25
\\sim O26 \\sim O27 \\sim O28 \\sim O29 \\sim O30 \\sim O31 \\sim O32 \\sim O33
\\sim O34 \\sim O35 \\sim O36 \\sim O37 \\sim O38 \\sim O39 \\sim O40 \\sim O41
\\sim O42 \\sim O43 \\sim O44 \\sim O45 \\sim O46 \\sim O47 \\sim O48 \\sim O49
\\sim O50 \\sim N1 \\sim O10W: within 4.8A with sigma of 0.01 and sigma for
terminal atoms of 0.02 within 4.8A
Uanis(O11W) \\sim Ueq: with sigma of 0.01 and sigma for terminal atoms of 0.02
Uanis(Na1) \\sim Ueq: with sigma of 0.01 and sigma for terminal atoms of 0.02
Uanis(O2W) \\sim Ueq: with sigma of 0.01 and sigma for terminal atoms of 0.02
Uanis(Si2) \\sim Ueq, Uanis(Si1) \\sim Ueq: with sigma of 0.001 and sigma for
terminal atoms of 0.002
4. Others
 Fixed Sof: Cs2(0.25) O1W(0.5) O3W(0.5) N1(0.25) H1A(0.25) H1B(0.25) H1C(0.25)
 H1D(0.25)
5.a Riding coordinates:
 N1(H1A), N1(H1B,H1C,H1D)
5.b Tetrahedral OH refined with riding coordinates:
 O47(H47), O48(H48)
;
_olex2_submission_special_instructions 'No special instructions were received'
_oxdiff_exptl_absorpt_empirical_details
;
Empirical correction (ABSPACK) includes:
- Absorption correction using spherical harmonics
- Frame scaling
;
_oxdiff_exptl_absorpt_empirical_full_max 1.912
_oxdiff_exptl_absorpt_empirical_full_min 0.629

loop_
_space_group_symop_operation_xyz
'x, y, z'
'-x+1/2, -y, z+1/2'
'-x, y+1/2, -z'
'x+1/2, -y+1/2, -z+1/2'
'-x, -y, -z'
'x-1/2, y, -z-1/2'
'x, -y-1/2, z'
'-x-1/2, y-1/2, z-1/2'

loop_
_atom_site_label
_atom_site_type_symbol
_atom_site_fract_x
_atom_site_fract_y
_atom_site_fract_z
_atom_site_U_iso_or_equiv
_atom_site_adp_type
_atom_site_occupancy
_atom_site_site_symmetry_order
_atom_site_calc_flag
_atom_site_refinement_flags_posn
_atom_site_refinement_flags_adp
_atom_site_refinement_flags_occupancy
_atom_site_disorder_assembly
_atom_site_disorder_group
W1 W 0.75851(4) 0.250000 0.24738(8) 0.0180(3) Uani 1 2 d S T P . .
W2 W 0.58652(3) 0.13719(7) 0.49930(6) 0.0195(2) Uani 1 1 d . . . . .
W3 W 0.56204(3) 0.01439(7) 0.33582(6) 0.0217(3) Uani 1 1 d . . . . .
W4 W 0.50720(4) 0.250000 0.49510(9) 0.0197(3) Uani 1 2 d S T P . .
W5 W 0.48306(3) 0.12554(7) 0.32650(6) 0.0216(3) Uani 1 1 d . . . . .
W6 W 0.84104(3) 0.12704(7) 0.30775(6) 0.0235(3) Uani 1 1 d . . . . .
W7 W 0.53951(3) 0.12737(7) 0.18410(6) 0.0238(3) Uani 1 1 d . . . . .
W8 W 0.62732(4) 0.250000 0.19280(9) 0.0219(4) Uani 1 2 d S T P . .
W9 W 0.79235(4) 0.01342(7) 0.43051(7) 0.0292(3) Uani 1 1 d . . . . .
W10 W 0.86674(4) 0.12544(8) 0.48317(7) 0.0377(3) Uani 1 1 d . . . . .
W11 W 0.73888(4) 0.13725(8) 0.56166(7) 0.0389(4) Uani 1 1 d . . . . .
W12 W 0.81248(6) 0.250000 0.61907(10) 0.0437(5) Uani 1 2 d S T P . .
Cs1 Cs 0.43930(9) 0.250000 0.1507(2) 0.0599(9) Uani 1 2 d S T P . .
Cs2 Cs 0.7477(3) -0.250000 0.2939(6) 0.120(4) Uani 0.5 2 d S T P . .
Ni1 Ni 0.71882(9) 0.1480(2) 0.37320(18) 0.0205(8) Uani 1 1 d . . . . .
Ni2 Ni 0.64085(9) 0.1482(2) 0.3400(2) 0.0210(8) Uani 1 1 d . . . . .
Ni3 Ni 0.69255(9) 0.0644(2) 0.22779(19) 0.0233(8) Uani 1 1 d . . . . .
Ni4 Ni 0.86420(14) 0.250000 0.0473(3) 0.0269(12) Uani 1 2 d S T P . .
K1 K 0.500000 0.000000 0.500000 0.0249(19) Uani 1 2 d S . P . .
K2 K 0.9013(2) -0.1249(6) 0.4981(5) 0.070(3) Uani 1 1 d . . . . .
K3 K 0.9606(3) 0.250000 0.6677(6) 0.051(3) Uani 1 2 d S T P . .
Si1 Si 0.5642(2) 0.250000 0.3384(5) 0.0021(17) Uani 1 2 d S TU P . .
Si2 Si 0.7906(2) 0.250000 0.4301(5) 0.0092(19) Uani 1 2 d S TU P . .
Na1 Na 0.5978(4) 0.0478(10) 0.7013(8) 0.057(4) Uani 1 1 d . U . . .
Na2 Na 0.7394(7) -0.250000 0.468(2) 0.116(12) Uani 1 2 d S T P . .
O1 O 0.5621(5) 0.0556(11) 0.4352(10) 0.0292(17) Uani 1 1 d . U . . .
O1W O 0.9939(12) 0.133(3) 0.672(2) 0.048(5) Uani 0.5 1 d . U P . .
O2 O 0.5861(5) 0.1655(12) 0.1778(10) 0.0295(19) Uani 1 1 d . U . . .
O2W O 0.9661(10) 0.250000 0.787(2) 0.067(10) Uani 1 2 d S TU P . .
O3 O 0.6545(6) -0.0291(13) 0.1984(12) 0.041(3) Uani 1 1 d . U . . .
O3W O 0.9233(11) 0.154(3) 0.670(2) 0.041(3) Uani 0.5 1 d . U P . .
O4 O 0.5351(5) 0.1595(11) 0.5357(10) 0.029(2) Uani 1 1 d . U . . .
O4W O 0.5674(8) 0.0032(18) 0.8353(16) 0.081(6) Uani 1 1 d . U . . .
O5 O 0.6057(7) 0.250000 0.3121(15) 0.0285(18) Uani 1 2 d S TU P . .
O5W O 0.5375(6) 0.1280(13) 0.6845(11) 0.041(3) Uani 1 1 d . U . . .
O6 O 0.4903(5) 0.1098(11) 0.2252(10) 0.0278(19) Uani 1 1 d . U . . .
O6W O 0.8918(8) 0.250000 0.1515(17) 0.043(4) Uani 1 2 d S TU P . .
O7 O 0.8214(5) 0.0166(12) 0.3409(11) 0.0324(19) Uani 1 1 d . U . . .
O7W O 0.8992(6) 0.1488(15) 0.0065(13) 0.058(5) Uani 1 1 d . U . . .
O8 O 0.8403(5) 0.0184(12) 0.4808(10) 0.0340(19) Uani 1 1 d . U . . .
O8W O 0.8328(8) 0.250000 -0.0561(17) 0.044(5) Uani 1 2 d S TU P . .
O9 O 0.4908(5) 0.1630(11) 0.4235(10) 0.028(2) Uani 1 1 d . U . . .
O9W O 0.8279(6) 0.3562(14) 0.0750(10) 0.050(4) Uani 1 1 d . U . . .
O10 O 0.7753(8) 0.250000 0.5100(15) 0.0341(19) Uani 1 2 d S TU P . .
O11 O 0.4750(7) 0.250000 0.3060(15) 0.028(2) Uani 1 2 d S TU P . .
O12 O 0.5086(5) 0.0195(11) 0.3473(10) 0.0284(18) Uani 1 1 d . U . . .
O13 O 0.6527(5) 0.1587(12) 0.2332(10) 0.0289(19) Uani 1 1 d . U . . .
O14 O 0.5508(5) 0.0170(11) 0.2309(10) 0.0281(18) Uani 1 1 d . U . . .
O15 O 0.7737(5) 0.0561(12) 0.5196(10) 0.0337(18) Uani 1 1 d . U . . .
O16 O 0.8777(5) 0.1093(12) 0.3826(11) 0.034(2) Uani 1 1 d . U . . .
O17 O 0.8571(7) 0.250000 0.3071(15) 0.034(2) Uani 1 2 d S TU P . .
O18 O 0.5262(7) 0.250000 0.1732(15) 0.029(2) Uani 1 2 d S TU P . .
O19 O 0.8145(5) 0.1601(12) 0.4182(11) 0.0329(17) Uani 1 1 d . U . . .
O20 O 0.7280(5) 0.1604(12) 0.2652(10) 0.0316(19) Uani 1 1 d . U . . .
O21 O 0.6248(5) 0.1398(12) 0.4446(10) 0.0295(18) Uani 1 1 d . U . . .
O22 O 0.6809(5) 0.0569(12) 0.3438(10) 0.0307(18) Uani 1 1 d . U . . .
O23 O 0.6065(5) 0.0489(11) 0.3193(10) 0.0291(17) Uani 1 1 d . U . . .
O24 O 0.7612(7) 0.250000 0.1525(15) 0.035(3) Uani 1 2 d S TU P . .
O25 O 0.5445(5) 0.1615(11) 0.3076(10) 0.0283(17) Uani 1 1 d . U . . .
O26 O 0.8781(8) 0.250000 0.4674(15) 0.036(2) Uani 1 2 d S TU P . .
O27 O 0.7863(5) -0.1021(12) 0.4381(11) 0.034(2) Uani 1 1 d . U . . .
O28 O 0.5615(7) 0.250000 0.4263(15) 0.0285(19) Uani 1 2 d S TU P . .
O29 O 0.7568(7) 0.250000 0.3752(15) 0.0322(19) Uani 1 2 d S TU P . .
O30 O 0.6785(7) 0.250000 0.3705(15) 0.0309(18) Uani 1 2 d S TU P . .
O31 O 0.7544(5) 0.0471(12) 0.3821(10) 0.0329(18) Uani 1 1 d . U . . .
O32 O 0.4403(5) 0.0871(11) 0.3308(10) 0.029(2) Uani 1 1 d . U . . .
O33 O 0.4705(7) 0.250000 0.5509(15) 0.033(4) Uani 1 2 d S TU P . .
O34 O 0.7344(5) -0.0263(12) 0.2414(11) 0.038(3) Uani 1 1 d . U . . .
O35 O 0.8409(6) 0.1635(12) 0.5648(11) 0.036(2) Uani 1 1 d . U . . .
O36 O 0.7139(5) 0.1431(12) 0.4813(10) 0.0328(18) Uani 1 1 d . U . . .
O37 O 0.7217(8) 0.250000 0.5976(15) 0.034(2) Uani 1 2 d S TU P . .
O38 O 0.6439(7) 0.250000 0.1047(15) 0.031(3) Uani 1 2 d S TU P . .
O39 O 0.5992(5) 0.0636(12) 0.5677(11) 0.031(3) Uani 1 1 d . U . . .
O40 O 0.5312(5) 0.0871(12) 0.0971(10) 0.032(2) Uani 1 1 d . U . . .
O41 O 0.7798(6) 0.1600(12) 0.6353(11) 0.036(2) Uani 1 1 d . U . . .
O42 O 0.5659(5) -0.0977(12) 0.3466(10) 0.031(3) Uani 1 1 d . U . . .
O43 O 0.7049(6) 0.0966(13) 0.1210(11) 0.041(3) Uani 1 1 d . U . . .
O44 O 0.7157(6) 0.0644(13) 0.6149(11) 0.040(3) Uani 1 1 d . U . . .
O45 O 0.8348(8) 0.250000 0.7005(16) 0.039(3) Uani 1 2 d S TU P . .
O46 O 0.9058(6) 0.0870(13) 0.5208(12) 0.045(3) Uani 1 1 d . U . . .
O47 O 0.6683(6) -0.0218(13) 0.4601(10) 0.044(3) Uani 1 1 d . U . . .
H47 H 0.669730 -0.073860 0.474358 0.066 Uiso 1 1 calc DR U . . .
O48 O 0.6769(6) -0.0997(13) 0.3477(12) 0.048(3) Uani 1 1 d D U . . .
H48 H 0.671509 -0.140163 0.375891 0.072 Uiso 1 1 calc R U . . .
O49 O 0.5951(7) 0.250000 0.5472(15) 0.029(2) Uani 1 2 d S TU P . .
O50 O 0.7987(5) 0.1629(12) 0.2677(10) 0.032(2) Uani 1 1 d . U . . .
N1 N 1.000(3) 0.072(6) 0.534(6) 0.045(5) Uani 0.25 1 d . U P . .
H1A H 0.984850 0.027710 0.526925 0.054 Uiso 0.25 1 d R U P . .
H1B H 0.990150 0.115910 0.559055 0.054 Uiso 0.25 1 d R U P . .
H1C H 1.007930 0.092750 0.491385 0.054 Uiso 0.25 1 d R U P . .
H1D H 1.019070 0.050840 0.559055 0.054 Uiso 0.25 1 d R U P . .
B1 B 0.6749(12) -0.0187(16) 0.383(2) 0.056(12) Uani 1 1 d D . . . .
O10W O 0.6348(5) -0.0855(12) 0.7340(12) 0.040(4) Uani 1 1 d . U . . .
O11W O 0.8465(11) -0.250000 0.268(2) 0.081(12) Uani 1 2 d S TU P . .

loop_
_atom_site_aniso_label
_atom_site_aniso_U_11
_atom_site_aniso_U_22
_atom_site_aniso_U_33
_atom_site_aniso_U_23
_atom_site_aniso_U_13
_atom_site_aniso_U_12
W1 0.0195(8) 0.0222(8) 0.0124(8) 0.000 0.0020(6) 0.000
W2 0.0208(6) 0.0179(5) 0.0198(6) 0.0021(5) 0.0077(5) 0.0011(4)
W3 0.0226(6) 0.0148(5) 0.0278(7) -0.0021(5) 0.0068(5) 0.0006(4)
W4 0.0189(8) 0.0178(8) 0.0224(9) 0.000 0.0096(7) 0.000
W5 0.0186(6) 0.0198(6) 0.0266(7) -0.0018(5) 0.0032(5) -0.0014(4)
W6 0.0256(6) 0.0226(6) 0.0222(6) -0.0001(5) -0.0037(5) 0.0044(5)
W7 0.0276(6) 0.0219(6) 0.0218(6) -0.0038(5) 0.0033(5) -0.0023(5)
W8 0.0245(9) 0.0194(8) 0.0219(9) 0.000 0.0097(7) 0.000
W9 0.0501(8) 0.0176(6) 0.0200(7) 0.0027(5) -0.0037(6) 0.0035(5)
W10 0.0518(8) 0.0313(7) 0.0300(8) 0.0020(6) -0.0211(6) 0.0053(6)
W11 0.0809(10) 0.0229(6) 0.0130(6) 0.0037(5) 0.0093(6) -0.0018(6)
W12 0.0871(16) 0.0292(10) 0.0147(10) 0.000 -0.0135(10) 0.000
Cs1 0.0438(19) 0.075(2) 0.061(2) 0.000 -0.0098(17) 0.000
Cs2 0.121(9) 0.149(10) 0.089(8) 0.000 -0.008(7) 0.000
Ni1 0.0259(19) 0.0201(18) 0.0156(19) -0.0006(15) 0.0083(15) -0.0003(14)
Ni2 0.0214(18) 0.0133(17) 0.028(2) -0.0004(15) 0.0103(15) -0.0006(13)
Ni3 0.026(2) 0.0205(18) 0.023(2) -0.0044(15) 0.0037(16) 0.0009(14)
Ni4 0.032(3) 0.021(3) 0.028(3) 0.000 -0.003(2) 0.000
K1 0.034(5) 0.023(4) 0.018(5) -0.001(4) 0.004(4) -0.003(3)
K2 0.071(6) 0.066(6) 0.071(7) 0.008(5) -0.014(5) 0.013(4)
K3 0.058(7) 0.045(6) 0.049(7) 0.000 -0.011(6) 0.000
Si1 0.0021(18) 0.0024(18) 0.0019(19) 0.000 0.0007(10) 0.000
Si2 0.010(2) 0.010(2) 0.009(2) 0.000 -0.0001(10) 0.000
Na1 0.053(8) 0.067(8) 0.051(8) 0.025(7) -0.009(7) 0.015(6)
Na2 0.052(16) 0.082(18) 0.21(4) 0.000 -0.011(19) 0.000
O1 0.038(3) 0.022(3) 0.028(3) 0.000(3) 0.007(3) -0.001(3)
O1W 0.057(9) 0.044(9) 0.043(9) -0.002(8) -0.004(9) 0.001(8)
O2 0.038(4) 0.024(4) 0.027(4) 0.001(3) 0.005(4) -0.002(3)
O2W 0.088(18) 0.045(15) 0.069(18) 0.000 -0.013(15) 0.000
O3 0.049(6) 0.035(6) 0.039(6) 0.002(5) 0.003(6) -0.004(5)
O3W 0.054(6) 0.036(6) 0.034(6) 0.001(5) -0.006(6) -0.003(5)
O4 0.037(4) 0.022(4) 0.026(4) 0.000(3) 0.009(4) -0.001(3)
O4W 0.086(12) 0.075(12) 0.082(13) -0.009(11) -0.004(12) 0.024(11)
O5 0.038(4) 0.022(3) 0.026(4) 0.000 0.006(3) 0.000
O5W 0.051(6) 0.035(5) 0.036(5) -0.001(5) 0.008(5) 0.003(5)
O6 0.036(4) 0.022(4) 0.026(4) 0.001(3) 0.005(3) -0.001(3)
O6W 0.047(8) 0.039(8) 0.043(8) 0.000 -0.007(8) 0.000
O7 0.045(4) 0.027(3) 0.026(4) 0.001(3) -0.002(3) 0.001(3)
O7W 0.063(10) 0.056(10) 0.055(10) -0.005(9) 0.005(9) -0.006(9)
O8 0.048(4) 0.028(4) 0.026(4) 0.001(3) -0.002(3) 0.002(3)
O8W 0.056(10) 0.038(10) 0.038(10) 0.000 -0.004(9) 0.000
O9 0.036(4) 0.021(4) 0.027(4) 0.001(3) 0.006(4) -0.001(3)
O9W 0.051(8) 0.049(8) 0.049(8) -0.003(7) -0.006(7) 0.000(7)
O10 0.047(4) 0.028(3) 0.027(4) 0.000 -0.001(3) 0.000
O11 0.036(4) 0.022(4) 0.026(4) 0.000 0.007(4) 0.000
O12 0.036(4) 0.022(3) 0.027(4) 0.000(3) 0.006(3) -0.002(3)
O13 0.038(4) 0.023(3) 0.026(4) -0.001(3) 0.006(3) -0.001(3)
O14 0.037(4) 0.021(3) 0.027(4) -0.001(3) 0.007(3) -0.002(3)
O15 0.048(4) 0.027(3) 0.026(4) 0.001(3) 0.000(3) 0.000(3)
O16 0.047(4) 0.028(4) 0.027(4) 0.001(3) -0.003(4) 0.001(3)
O17 0.046(4) 0.029(4) 0.028(4) 0.000 0.000(4) 0.000
O18 0.038(4) 0.023(4) 0.027(4) 0.000 0.005(4) 0.000
O19 0.047(4) 0.026(3) 0.026(3) 0.001(3) -0.002(3) 0.001(3)
O20 0.043(4) 0.025(3) 0.026(4) -0.001(3) 0.004(3) 0.000(3)
O21 0.039(4) 0.022(3) 0.028(3) 0.000(3) 0.008(3) 0.000(3)
O22 0.041(3) 0.024(3) 0.027(3) 0.000(3) 0.005(3) 0.000(3)
O23 0.038(3) 0.022(3) 0.027(3) 0.001(3) 0.007(3) -0.002(3)
O24 0.042(7) 0.034(6) 0.028(7) 0.000 0.005(6) 0.000
O25 0.037(3) 0.021(3) 0.026(3) 0.001(3) 0.007(3) -0.002(3)
O26 0.050(4) 0.031(4) 0.028(4) 0.000 -0.004(4) 0.000
O27 0.047(4) 0.027(4) 0.028(4) 0.001(4) 0.001(4) 0.002(4)
O28 0.037(4) 0.022(4) 0.027(4) 0.000 0.007(3) 0.000
O29 0.044(4) 0.026(3) 0.026(4) 0.000 0.001(3) 0.000
O30 0.041(3) 0.024(3) 0.027(3) 0.000 0.005(3) 0.000
O31 0.045(3) 0.026(3) 0.027(3) -0.001(3) 0.001(3) 0.001(3)
O32 0.037(5) 0.022(4) 0.029(5) -0.001(4) 0.004(4) -0.001(4)
O33 0.040(8) 0.029(8) 0.029(8) 0.000 0.013(7) 0.000
O34 0.050(6) 0.032(5) 0.032(6) -0.006(5) 0.006(5) 0.010(5)
O35 0.051(4) 0.030(4) 0.027(4) 0.002(3) -0.003(4) 0.000(3)
O36 0.046(4) 0.026(3) 0.026(3) 0.001(3) 0.003(3) -0.001(3)
O37 0.048(4) 0.028(4) 0.026(4) 0.000 0.000(4) 0.000
O38 0.040(5) 0.026(5) 0.029(5) 0.000 0.007(5) 0.000
O39 0.041(6) 0.024(6) 0.029(6) 0.006(5) 0.008(5) 0.002(5)
O40 0.041(5) 0.026(4) 0.028(5) 0.000(4) 0.004(4) -0.003(4)
O41 0.052(4) 0.030(4) 0.027(4) 0.000(3) -0.002(4) 0.000(3)
O42 0.038(6) 0.024(6) 0.030(6) -0.003(5) 0.007(6) -0.002(5)
O43 0.051(6) 0.038(6) 0.033(6) -0.002(6) -0.001(6) 0.001(6)
O44 0.056(6) 0.034(6) 0.030(6) 0.006(6) 0.008(6) 0.000(6)
O45 0.055(5) 0.033(5) 0.030(5) 0.000 -0.004(5) 0.000
O46 0.057(7) 0.039(6) 0.038(7) 0.001(6) -0.014(6) 0.002(6)
O47 0.057(5) 0.036(5) 0.039(5) 0.002(5) 0.009(5) -0.002(5)
O48 0.063(6) 0.039(6) 0.042(6) -0.001(5) 0.002(6) 0.000(5)
O49 0.037(4) 0.022(4) 0.027(4) 0.000 0.009(4) 0.000
O50 0.044(4) 0.027(4) 0.025(4) -0.002(3) -0.001(4) 0.001(3)
N1 0.057(9) 0.042(9) 0.038(9) 0.000(9) -0.005(9) -0.001(9)
B1 0.07(3) 0.03(2) 0.07(3) 0.02(2) 0.00(3) -0.014(19)
O10W 0.044(9) 0.025(8) 0.049(10) 0.005(8) -0.002(8) 0.023(7)
O11W 0.10(2) 0.063(17) 0.08(2) 0.000 0.030(16) 0.000

loop_
_atom_type_symbol
_atom_type_description
_atom_type_scat_dispersion_real
_atom_type_scat_dispersion_imag
_atom_type_scat_source
B B 0.0013 0.0007 'International Tables Vol C Tables 4.2.6.8 and 6.1.1.4'
Cs Cs -0.3680 2.1192 'International Tables Vol C Tables 4.2.6.8 and 6.1.1.4'
H H 0.0000 0.0000 'International Tables Vol C Tables 4.2.6.8 and 6.1.1.4'
K K 0.2009 0.2494 'International Tables Vol C Tables 4.2.6.8 and 6.1.1.4'
N N 0.0061 0.0033 'International Tables Vol C Tables 4.2.6.8 and 6.1.1.4'
Na Na 0.0362 0.0249 'International Tables Vol C Tables 4.2.6.8 and 6.1.1.4'
Ni Ni 0.3393 1.1124 'International Tables Vol C Tables 4.2.6.8 and 6.1.1.4'
O O 0.0106 0.0060 'International Tables Vol C Tables 4.2.6.8 and 6.1.1.4'
Si Si 0.0817 0.0704 'International Tables Vol C Tables 4.2.6.8 and 6.1.1.4'
W W -0.8490 6.8722 'International Tables Vol C Tables 4.2.6.8 and 6.1.1.4'

loop_
_geom_angle_atom_site_label_1
_geom_angle_atom_site_label_2
_geom_angle_atom_site_label_3
_geom_angle
_geom_angle_site_symmetry_1
_geom_angle_site_symmetry_3
_geom_angle_publ_flag
O20 W1 O20 96.6(12) 7_565 . ?
O20 W1 O29 78.4(8) 7_565 . ?
O20 W1 O29 78.4(8) . . ?
O20 W1 O50 88.0(8) 7_565 7_565 ?
O20 W1 O50 157.1(8) 7_565 . ?
O20 W1 O50 157.1(8) . 7_565 ?
O20 W1 O50 88.0(8) . . ?
O24 W1 O20 102.7(9) . . ?
O24 W1 O20 102.7(9) . 7_565 ?
O24 W1 O29 178.2(11) . . ?
O24 W1 O50 98.1(9) . . ?
O24 W1 O50 98.1(9) . 7_565 ?
O50 W1 O29 80.6(8) 7_565 . ?
O50 W1 O29 80.6(8) . . ?
O50 W1 O50 79.7(11) . 7_565 ?
O1 W2 O4 81.7(7) . . ?
O1 W2 O28 84.9(7) . . ?
O4 W2 O28 72.4(8) . . ?
O21 W2 O1 93.0(8) . . ?
O21 W2 O4 161.0(8) . . ?
O21 W2 O28 89.0(9) . . ?
O21 W2 O49 96.1(9) . . ?
O39 W2 O1 100.2(8) . . ?
O39 W2 O4 97.1(8) . . ?
O39 W2 O21 101.9(9) . . ?
O39 W2 O28 167.7(9) . . ?
O39 W2 O49 100.0(9) . . ?
O49 W2 O1 155.7(9) . . ?
O49 W2 O4 82.4(9) . . ?
O49 W2 O28 72.8(9) . . ?
O1 W3 O12 83.6(8) . . ?
O1 W3 O14 156.9(7) . . ?
O1 W3 O25 85.0(7) . . ?
O12 W3 O25 73.1(7) . . ?
O14 W3 O12 83.6(8) . . ?
O14 W3 O25 72.9(7) . . ?
O23 W3 O1 94.0(8) . . ?
O23 W3 O12 160.5(7) . . ?
O23 W3 O14 91.6(8) . . ?
O23 W3 O25 87.4(7) . . ?
O42 W3 O1 101.7(8) . . ?
O42 W3 O12 96.3(8) . . ?
O42 W3 O14 98.8(8) . . ?
O42 W3 O23 103.1(9) . . ?
O42 W3 O25 166.9(8) . . ?
O4 W4 O4 92.7(11) . 7_565 ?
O4 W4 O9 88.1(8) . . ?
O4 W4 O9 158.5(8) 7_565 . ?
O4 W4 O9 158.5(8) . 7_565 ?
O4 W4 O9 88.1(8) 7_565 7_565 ?
O4 W4 O28 74.7(7) . . ?
O4 W4 O28 74.6(7) 7_565 . ?
O9 W4 O9 83.4(11) 7_565 . ?
O9 W4 O28 84.9(7) . . ?
O9 W4 O28 84.9(7) 7_565 . ?
O33 W4 O4 102.1(9) . . ?
O33 W4 O4 102.1(9) . 7_565 ?
O33 W4 O9 98.7(9) . . ?
O33 W4 O9 98.7(9) . 7_565 ?
O33 W4 O28 175.2(12) . . ?
O6 W5 O11 87.1(9) . . ?
O6 W5 O11 87.1(9) . 7_565 ?
O6 W5 O25 75.3(7) . . ?
O9 W5 O6 160.1(8) . . ?
O9 W5 O11 85.7(9) . . ?
O9 W5 O11 85.7(9) . 7_565 ?
O9 W5 O25 85.6(7) . . ?
O11 W5 O11 0(2) 7_565 . ?
O11 W5 O25 84.6(9) 7_565 . ?
O11 W5 O25 84.6(9) . . ?
O12 W5 O6 91.3(8) . . ?
O12 W5 O9 88.7(8) . . ?
O12 W5 O11 158.5(9) . . ?
O12 W5 O11 158.5(9) . 7_565 ?
O12 W5 O25 74.3(7) . . ?
O32 W5 O6 98.0(8) . . ?
O32 W5 O9 101.5(8) . . ?
O32 W5 O11 100.8(10) . . ?
O32 W5 O11 100.8(10) . 7_565 ?
O32 W5 O12 100.7(8) . . ?
O32 W5 O25 171.3(7) . . ?
O7 W6 Cs1 131.3(6) . 6_656 ?
O7 W6 O16 86.0(8) . . ?
O7 W6 O17 160.8(10) . . ?
O7 W6 O19 74.7(7) . . ?
O16 W6 Cs1 46.7(6) . 6_656 ?
O16 W6 O19 73.4(7) . . ?
O17 W6 Cs1 46.4(8) . 6_656 ?
O17 W6 O16 85.0(10) . . ?
O17 W6 O19 86.4(9) . . ?
O19 W6 Cs1 97.1(5) . 6_656 ?
O50 W6 Cs1 135.2(6) . 6_656 ?
O50 W6 O7 92.7(8) . . ?
O50 W6 O16 158.3(8) . . ?
O50 W6 O17 89.4(10) . . ?
O50 W6 O19 85.4(8) . . ?
O10W W6 Cs1 80.8(7) 2_654 6_656 ?
O10W W6 O7 98.3(9) 2_654 . ?
O10W W6 O16 97.7(9) 2_654 . ?
O10W W6 O17 99.8(11) 2_654 . ?
O10W W6 O19 168.7(8) 2_654 . ?
O10W W6 O50 103.9(9) 2_654 . ?
O2 W7 K2 55.5(6) . 2_654 ?
O2 W7 O6 159.1(8) . . ?
O2 W7 O14 94.9(8) . . ?
O2 W7 O18 86.9(9) . 7_565 ?
O2 W7 O18 86.9(9) . . ?
O2 W7 O25 85.3(7) . . ?
O6 W7 K2 144.4(5) . 2_654 ?
O6 W7 O25 74.6(7) . . ?
O14 W7 K2 104.6(6) . 2_654 ?
O14 W7 O6 85.4(7) . . ?
O14 W7 O18 159.2(10) . 7_565 ?
O14 W7 O18 159.2(10) . . ?
O14 W7 O25 74.4(7) . . ?
O18 W7 K2 93.6(8) . 2_654 ?
O18 W7 K2 93.6(8) 7_565 2_654 ?
O18 W7 O6 85.7(9) 7_565 . ?
O18 W7 O6 85.7(9) . . ?
O18 W7 O18 0(2) 7_565 . ?
O18 W7 O25 85.1(9) . . ?
O18 W7 O25 85.1(9) 7_565 . ?
O25 W7 K2 140.8(5) . 2_654 ?
O40 W7 K2 47.2(6) . 2_654 ?
O40 W7 O2 102.6(9) . . ?
O40 W7 O6 97.9(8) . . ?
O40 W7 O14 99.1(8) . . ?
O40 W7 O18 100.7(10) . . ?
O40 W7 O18 100.7(10) . 7_565 ?
O40 W7 O25 170.3(7) . . ?
O2 W8 O2 77.4(10) 7_565 . ?
O2 W8 O5 82.1(7) 7_565 . ?
O2 W8 O5 82.1(7) . . ?
O13 W8 O2 89.5(8) 7_565 7_565 ?
O13 W8 O2 157.8(8) 7_565 . ?
O13 W8 O2 89.5(8) . . ?
O13 W8 O2 157.8(8) . 7_565 ?
O13 W8 O5 78.4(7) . . ?
O13 W8 O5 78.4(7) 7_565 . ?
O13 W8 O13 96.7(12) . 7_565 ?
O38 W8 O2 98.5(9) . 7_565 ?
O38 W8 O2 98.5(9) . . ?
O38 W8 O5 179.3(11) . . ?
O38 W8 O13 101.2(8) . 7_565 ?
O38 W8 O13 101.2(8) . . ?
O7 W9 O8 83.7(8) . . ?
O7 W9 O19 72.7(7) . . ?
O8 W9 O19 72.2(7) . . ?
O15 W9 O7 156.7(8) . . ?
O15 W9 O8 85.5(8) . . ?
O15 W9 O19 84.4(7) . . ?
O27 W9 O7 99.4(8) . . ?
O27 W9 O8 96.7(8) . . ?
O27 W9 O15 102.3(9) . . ?
O27 W9 O19 166.7(8) . . ?
O27 W9 O31 102.5(9) . . ?
O31 W9 O7 91.0(8) . . ?
O31 W9 O8 160.7(8) . . ?
O31 W9 O15 92.5(9) . . ?
O31 W9 O19 88.4(8) . . ?
O8 W10 Cs1 135.9(6) . 6_656 ?
O8 W10 O16 89.1(8) . . ?
O8 W10 O19 74.6(7) . . ?
O8 W10 O26 158.7(10) . . ?
O16 W10 Cs1 48.2(6) . 6_656 ?
O16 W10 O19 73.4(8) . . ?
O16 W10 O26 85.8(10) . . ?
O19 W10 Cs1 98.5(5) . 6_656 ?
O26 W10 Cs1 47.8(8) . 6_656 ?
O26 W10 O19 84.0(10) . . ?
O35 W10 Cs1 133.3(6) . 6_656 ?
O35 W10 O8 90.1(8) . . ?
O35 W10 O16 157.7(8) . . ?
O35 W10 O19 84.9(8) . . ?
O35 W10 O26 86.8(10) . . ?
O46 W10 Cs1 80.1(7) . 6_656 ?
O46 W10 O8 100.2(9) . . ?
O46 W10 O16 99.5(10) . . ?
O46 W10 O19 171.1(8) . . ?
O46 W10 O26 101.1(11) . . ?
O46 W10 O35 102.6(10) . . ?
O15 W11 O10 83.9(7) . . ?
O15 W11 O41 82.3(8) . . ?
O36 W11 O10 86.1(9) . . ?
O36 W11 O15 93.0(8) . . ?
O36 W11 O37 93.9(10) . . ?
O36 W11 O41 159.7(8) . . ?
O37 W11 O10 73.2(9) . . ?
O37 W11 O15 155.5(10) . . ?
O37 W11 O41 83.1(10) . . ?
O41 W11 O10 73.8(9) . . ?
O44 W11 O10 168.6(10) . . ?
O44 W11 O15 100.1(9) . . ?
O44 W11 O36 104.2(10) . . ?
O44 W11 O37 100.9(10) . . ?
O44 W11 O41 96.0(9) . . ?
O10 W12 Cs2 110.2(7) . 2_655 ?
O35 W12 Cs2 137.2(6) 7_565 2_655 ?
O35 W12 Cs2 137.2(6) . 2_655 ?
O35 W12 O10 83.7(8) . . ?
O35 W12 O10 83.7(8) 7_565 . ?
O35 W12 O35 82.9(11) 7_565 . ?
O41 W12 Cs2 59.0(6) 7_565 2_655 ?
O41 W12 Cs2 59.0(6) . 2_655 ?
O41 W12 O10 75.7(8) . . ?
O41 W12 O10 75.7(8) 7_565 . ?
O41 W12 O35 158.3(8) . 7_565 ?
O41 W12 O35 88.0(8) 7_565 7_565 ?
O41 W12 O35 158.3(8) 7_565 . ?
O41 W12 O35 88.0(8) . . ?
O41 W12 O41 93.5(12) . 7_565 ?
O45 W12 Cs2 64.2(10) . 2_655 ?
O45 W12 O10 174.4(12) . . ?
O45 W12 O35 100.4(10) . 7_565 ?
O45 W12 O35 100.4(10) . . ?
O45 W12 O41 100.5(9) . . ?
O45 W12 O41 100.5(9) . 7_565 ?
W5 Cs1 W6 114.12(9) 7_565 6_556 ?
W5 Cs1 W6 90.59(6) 7_565 4_455 ?
W5 Cs1 W10 122.48(4) 7_565 4_455 ?
W5 Cs1 W10 161.35(10) 7_565 6_556 ?
W6 Cs1 W6 51.91(5) 6_556 4_455 ?
W10 Cs1 W6 74.01(6) 6_556 4_455 ?
W10 Cs1 W6 47.91(4) 6_556 6_556 ?
W10 Cs1 W6 47.91(4) 4_455 4_455 ?
W10 Cs1 W6 74.01(6) 4_455 6_556 ?
W10 Cs1 W10 53.63(6) 6_556 4_455 ?
Cs1 Cs1 W5 0(10) 7_565 7_565 ?
Cs1 Cs1 W6 0(10) 7_565 6_556 ?
Cs1 Cs1 W6 0(10) 7_565 4_455 ?
Cs1 Cs1 W10 0(10) 7_565 4_455 ?
Cs1 Cs1 W10 0(10) 7_565 6_556 ?
Cs1 Cs1 O4W 0(10) 7_565 5_656 ?
Cs1 Cs1 O4W 0(10) 7_565 3_656 ?
Cs1 Cs1 O16 0(10) 7_565 6_556 ?
Cs1 Cs1 O16 0(10) 7_565 4_455 ?
Cs1 Cs1 O17 0(10) 7_565 6_556 ?
Cs1 Cs1 O26 0(10) 7_565 6_556 ?
O4W Cs1 W5 61.3(5) 3_656 7_565 ?
O4W Cs1 W5 115.2(5) 5_656 7_565 ?
O4W Cs1 W6 111.4(4) 3_656 6_556 ?
O4W Cs1 W6 59.6(4) 3_656 4_455 ?
O4W Cs1 W6 111.4(4) 5_656 4_455 ?
O4W Cs1 W6 59.6(4) 5_656 6_556 ?
O4W Cs1 W10 116.5(4) 3_656 6_556 ?
O4W Cs1 W10 116.5(4) 5_656 4_455 ?
O4W Cs1 W10 63.1(4) 3_656 4_455 ?
O4W Cs1 W10 63.1(4) 5_656 6_556 ?
O4W Cs1 O4W 169.1(9) 3_656 5_656 ?
O16 Cs1 W5 138.2(4) 6_556 7_565 ?
O16 Cs1 W5 98.4(4) 4_455 7_565 ?
O16 Cs1 W6 26.7(3) 6_556 6_556 ?
O16 Cs1 W6 71.6(3) 6_556 4_455 ?
O16 Cs1 W6 71.6(3) 4_455 6_556 ?
O16 Cs1 W6 26.7(3) 4_455 4_455 ?
O16 Cs1 W10 26.7(4) 4_455 4_455 ?
O16 Cs1 W10 72.6(4) 6_556 4_455 ?
O16 Cs1 W10 26.7(4) 6_556 6_556 ?
O16 Cs1 W10 72.6(4) 4_455 6_556 ?
O16 Cs1 O4W 128.4(6) 6_556 3_656 ?
O16 Cs1 O4W 46.2(5) 6_556 5_656 ?
O16 Cs1 O4W 128.4(6) 4_455 5_656 ?
O16 Cs1 O4W 46.2(5) 4_455 3_656 ?
O16 Cs1 O16 82.5(7) 6_556 4_455 ?
O16 Cs1 O17 48.9(4) 4_455 6_556 ?
O16 Cs1 O17 48.9(4) 6_556 6_556 ?
O17 Cs1 W5 101.3(5) 6_556 7_565 ?
O17 Cs1 W6 26.06(5) 6_556 6_556 ?
O17 Cs1 W6 26.06(5) 6_556 4_455 ?
O17 Cs1 W10 60.3(4) 6_556 6_556 ?
O17 Cs1 W10 60.3(4) 6_556 4_455 ?
O17 Cs1 O4W 85.4(4) 6_556 3_656 ?
O17 Cs1 O4W 85.4(4) 6_556 5_656 ?
O26 Cs1 W5 147.0(3) 6_556 7_565 ?
O26 Cs1 W6 59.1(4) 6_556 4_455 ?
O26 Cs1 W6 59.1(4) 6_556 6_556 ?
O26 Cs1 W10 26.84(4) 6_556 6_556 ?
O26 Cs1 W10 26.84(4) 6_556 4_455 ?
O26 Cs1 O4W 89.9(4) 6_556 3_656 ?
O26 Cs1 O4W 89.9(4) 6_556 5_656 ?
O26 Cs1 O16 48.7(4) 6_556 6_556 ?
O26 Cs1 O16 48.7(4) 6_556 4_455 ?
O26 Cs1 O17 57.6(7) 6_556 6_556 ?
O37 Cs2 W12 52.7(5) 2_654 2_654 ?
O41 Cs2 W12 27.9(3) 2_654 2_654 ?
O41 Cs2 W12 27.9(3) 8_755 2_654 ?
O41 Cs2 O37 42.9(5) 8_755 2_654 ?
O41 Cs2 O37 42.9(5) 2_654 2_654 ?
O41 Cs2 O41 46.8(7) 8_755 2_654 ?
O41 Cs2 O45 46.6(5) 8_755 2_654 ?
O41 Cs2 O45 46.6(5) 2_654 2_654 ?
O45 Cs2 W12 25.9(5) 2_654 2_654 ?
O45 Cs2 O37 78.6(7) 2_654 2_654 ?
O20 Ni1 O22 85.4(8) . . ?
O20 Ni1 O29 80.5(9) . . ?
O20 Ni1 O30 91.9(9) . . ?
O22 Ni1 O29 165.3(9) . . ?
O22 Ni1 O30 88.4(8) . . ?
O29 Ni1 O30 88.0(8) . . ?
O31 Ni1 O20 92.0(8) . . ?
O31 Ni1 O22 89.3(8) . . ?
O31 Ni1 O29 95.2(8) . . ?
O31 Ni1 O30 175.3(9) . . ?
O36 Ni1 O20 174.4(8) . . ?
O36 Ni1 O22 100.2(8) . . ?
O36 Ni1 O29 94.1(9) . . ?
O36 Ni1 O30 89.1(9) . . ?
O36 Ni1 O31 87.3(8) . . ?
O5 Ni2 O30 88.0(8) . . ?
O13 Ni2 O5 80.9(9) . . ?
O13 Ni2 O22 85.5(8) . . ?
O13 Ni2 O30 93.1(9) . . ?
O21 Ni2 O5 95.3(9) . . ?
O21 Ni2 O13 175.4(8) . . ?
O21 Ni2 O22 98.4(8) . . ?
O21 Ni2 O30 89.4(9) . . ?
O22 Ni2 O5 165.9(9) . . ?
O22 Ni2 O30 88.8(8) . . ?
O23 Ni2 O5 94.8(8) . . ?
O23 Ni2 O13 90.8(8) . . ?
O23 Ni2 O21 86.8(8) . . ?
O23 Ni2 O22 89.3(7) . . ?
O23 Ni2 O30 175.4(9) . . ?
O3 Ni3 O20 175.0(8) . . ?
O3 Ni3 O22 94.7(8) . . ?
O3 Ni3 O34 96.6(8) . . ?
O3 Ni3 O43 93.6(8) . . ?
O13 Ni3 O3 88.4(8) . . ?
O13 Ni3 O20 88.8(7) . . ?
O13 Ni3 O22 80.9(7) . . ?
O13 Ni3 O34 170.0(8) . . ?
O13 Ni3 O43 92.9(8) . . ?
O20 Ni3 O22 80.7(7) . . ?
O20 Ni3 O34 85.7(8) . . ?
O20 Ni3 O43 90.7(8) . . ?
O34 Ni3 O22 90.1(8) . . ?
O43 Ni3 O22 169.5(7) . . ?
O43 Ni3 O34 95.4(8) . . ?
O6W Ni4 O8W 176.6(12) . . ?
O7W Ni4 O6W 91.0(9) . . ?
O7W Ni4 O6W 91.0(9) 7_565 . ?
O7W Ni4 O7W 89.8(13) . 7_565 ?
O7W Ni4 O8W 91.4(9) 7_565 . ?
O7W Ni4 O8W 91.4(9) . . ?
O7W Ni4 O9W 87.3(8) . 7_565 ?
O7W Ni4 O9W 173.1(9) . . ?
O7W Ni4 O9W 173.1(9) 7_565 7_565 ?
O7W Ni4 O9W 87.3(8) 7_565 . ?
O9W Ni4 O6W 95.3(8) 7_565 . ?
O9W Ni4 O6W 95.3(8) . . ?
O9W Ni4 O8W 82.4(8) 7_565 . ?
O9W Ni4 O8W 82.4(8) . . ?
O9W Ni4 O9W 94.8(11) . 7_565 ?
W3 K1 W2 56.78(2) 5_656 5_656 ?
W4 K1 W2 53.66(3) 5_656 5_656 ?
W4 K1 W3 83.16(3) 5_656 5_656 ?
W4 K1 W5 59.68(3) 5_656 5_656 ?
W5 K1 W2 82.81(2) 5_656 5_656 ?
W5 K1 W3 53.29(2) 5_656 5_656 ?
K1 K1 W2 0(10) 5_656 5_656 ?
K1 K1 W3 0(10) 5_656 5_656 ?
K1 K1 W4 0(10) 5_656 5_656 ?
K1 K1 W5 0(10) 5_656 5_656 ?
K2 K2 W7 89.48(13) 7 2_655 ?
O2 K2 W7 26.5(3) 2_655 2_655 ?
O2 K2 K2 79.7(3) 2_655 7 ?
O38 K2 W7 76.6(5) 2_655 2_655 ?
O38 K2 K2 54.3(3) 2_655 7 ?
O38 K2 O2 51.0(6) 2_655 2_655 ?
O40 K2 W7 23.7(4) 2_655 2_655 ?
O40 K2 K2 100.2(4) 2_655 7 ?
O40 K2 O2 50.2(5) 2_655 2_655 ?
O40 K2 O38 100.0(6) 2_655 2_655 ?
O25 Si1 O5 109.4(9) 7_565 . ?
O25 Si1 O5 109.4(9) . . ?
O25 Si1 O25 109.5(14) . 7_565 ?
O25 Si1 O28 108.8(9) 7_565 . ?
O25 Si1 O28 108.8(9) . . ?
O28 Si1 O5 110.8(14) . . ?
O10 Si2 O19 109.0(9) . . ?
O10 Si2 O19 109.0(9) . 7_565 ?
O10 Si2 O29 107.2(15) . . ?
O19 Si2 O19 110.8(15) . 7_565 ?
O29 Si2 O19 110.4(9) . . ?
O29 Si2 O19 110.4(9) . 7_565 ?
Na2 Na2 O8W 0(10) 7 2_655 ?
W2 O1 W3 141.4(10) . . ?
W2 O1 K1 109.2(8) . 5_656 ?
W3 O1 K1 108.4(8) . 5_656 ?
W7 O2 W8 156.0(10) . . ?
W7 O2 K2 97.9(7) . 2_654 ?
W8 O2 K2 98.0(7) . 2_654 ?
W2 O4 K1 103.1(7) . 5_656 ?
W4 O4 W2 120.7(9) . . ?
W4 O4 K1 104.9(8) . 5_656 ?
Ni2 O5 W8 90.7(8) 7_565 . ?
Ni2 O5 W8 90.7(8) . . ?
Ni2 O5 Ni2 94.0(11) . 7_565 ?
Si1 O5 W8 127.5(15) . . ?
Si1 O5 Ni2 122.2(9) . 7_565 ?
Si1 O5 Ni2 122.2(9) . . ?
W5 O6 W7 119.0(9) . . ?
W5 O6 Cs1 105.0(7) . 7_565 ?
W7 O6 Cs1 107.9(7) . 7_565 ?
W6 O7 W9 120.1(9) . . ?
W10 O8 W9 120.7(9) . . ?
Ni4 O8W Na2 112.3(15) . 2_654 ?
W4 O9 K1 101.3(7) . 5_656 ?
W5 O9 W4 152.0(10) . . ?
W5 O9 K1 103.6(7) . 5_656 ?
W11 O10 W11 90.6(10) . 7_565 ?
W11 O10 W12 89.9(8) . . ?
W11 O10 W12 89.9(8) 7_565 . ?
Si2 O10 W11 125.8(9) . 7_565 ?
Si2 O10 W11 125.8(9) . . ?
Si2 O10 W12 123.8(15) . . ?
W5 O11 W5 150.8(16) 7_565 . ?
W5 O11 Cs1 104.2(8) 7_565 7_565 ?
W5 O11 Cs1 104.2(8) . 7_565 ?
O11 O11 W5 0(10) 7_565 . ?
O11 O11 W5 0(10) 7_565 7_565 ?
O11 O11 Cs1 0(10) 7_565 7_565 ?
W3 O12 K1 102.2(7) . 5_656 ?
W5 O12 W3 120.9(9) . . ?
W5 O12 K1 103.3(7) . 5_656 ?
W8 O13 Ni2 109.9(9) . . ?
W8 O13 Ni3 150.8(11) . . ?
Ni2 O13 Ni3 98.9(8) . . ?
W7 O14 W3 120.4(9) . . ?
W9 O15 W11 143.5(11) . . ?
W6 O16 Cs1 106.6(7) . 6_656 ?
W10 O16 W6 120.7(10) . . ?
W10 O16 Cs1 105.1(7) . 6_656 ?
W6 O17 W6 143.6(16) . 7_565 ?
W6 O17 Cs1 107.5(8) . 6_656 ?
W6 O17 Cs1 107.5(8) 7_565 6_656 ?
W7 O18 W7 147.1(15) 7_565 . ?
W7 O18 Cs1 105.9(8) 7_565 7_565 ?
W7 O18 Cs1 105.9(8) . 7_565 ?
O18 O18 W7 0(10) 7_565 . ?
O18 O18 W7 0(10) 7_565 7_565 ?
O18 O18 Cs1 0(10) 7_565 7_565 ?
W6 O19 W9 92.2(7) . . ?
W6 O19 W10 92.4(7) . . ?
W9 O19 W10 92.4(6) . . ?
Si2 O19 W6 122.0(10) . . ?
Si2 O19 W9 123.9(11) . . ?
Si2 O19 W10 124.9(11) . . ?
W1 O20 Ni1 110.9(9) . . ?
W1 O20 Ni3 149.9(11) . . ?
Ni1 O20 Ni3 98.8(8) . . ?
W2 O21 Ni2 142.4(11) . . ?
Ni1 O22 Ni3 94.9(7) . . ?
Ni2 O22 Ni1 94.6(7) . . ?
Ni2 O22 Ni3 94.7(8) . . ?
B1 O22 Ni1 122(2) . . ?
B1 O22 Ni2 117(2) . . ?
B1 O22 Ni3 126.5(17) . . ?
W3 O23 Ni2 142.1(10) . . ?
W3 O25 W5 91.7(6) . . ?
W7 O25 W3 92.0(6) . . ?
W7 O25 W5 90.9(7) . . ?
Si1 O25 W3 123.8(11) . . ?
Si1 O25 W5 124.9(10) . . ?
Si1 O25 W7 123.8(10) . . ?
W10 O26 W10 148.9(17) 7_565 . ?
W10 O26 Cs1 105.3(8) 7_565 6_656 ?
W10 O26 Cs1 105.3(8) . 6_656 ?
W9 O27 Na2 148.6(11) . 7 ?
W2 O28 W2 91.4(10) 7_565 . ?
W2 O28 W4 92.2(8) . . ?
W2 O28 W4 92.1(8) 7_565 . ?
Si1 O28 W2 123.1(9) . 7_565 ?
Si1 O28 W2 123.1(9) . . ?
Si1 O28 W4 125.4(15) . . ?
Ni1 O29 W1 90.1(9) . . ?
Ni1 O29 W1 90.1(9) 7_565 . ?
Ni1 O29 Ni1 93.7(11) . 7_565 ?
Si2 O29 W1 126.9(15) . . ?
Si2 O29 Ni1 123.1(10) . 7_565 ?
Si2 O29 Ni1 123.1(10) . . ?
Ni1 O30 Ni1 90.2(11) 7_565 . ?
Ni1 O30 Ni2 166.0(15) . 7_565 ?
Ni1 O30 Ni2 88.2(2) 7_565 7_565 ?
Ni1 O30 Ni2 88.2(2) . . ?
Ni1 O30 Ni2 166.0(15) 7_565 . ?
Ni2 O30 Ni2 90.0(11) 7_565 . ?
W9 O31 Ni1 142.4(11) . . ?
W5 O32 Na1 141.8(10) . 5_656 ?
W10 O35 W12 153.3(11) . . ?
W11 O36 Ni1 142.5(11) . . ?
W11 O37 W11 122.4(15) 7_565 . ?
W11 O37 Cs2 103.1(9) 7_565 2_655 ?
W11 O37 Cs2 103.1(9) . 2_655 ?
W8 O38 K2 112.5(10) . 8_765 ?
W8 O38 K2 112.5(10) . 2_654 ?
K2 O38 K2 71.4(7) 2_654 8_765 ?
W7 O40 K2 109.0(8) . 2_654 ?
W11 O41 Cs2 113.8(8) . 2_655 ?
W12 O41 W11 120.3(10) . . ?
W12 O41 Cs2 93.1(7) . 2_655 ?
W12 O45 Cs2 89.9(11) . 2_655 ?
B1 O47 H47 109.5 . . ?
B1 O48 H48 109.5 . . ?
W2 O49 W2 121.6(14) . 7_565 ?
W6 O50 W1 155.2(11) . . ?
H1A N1 H1B 109.5 . . ?
H1A N1 H1C 109.5 . . ?
H1A N1 H1D 109.4 . . ?
H1B N1 H1C 109.5 . . ?
H1B N1 H1D 109.5 . . ?
H1C N1 H1D 109.5 . . ?
O22 B1 O47 125.3(19) . . ?
O22 B1 O48 118(3) . . ?
O48 B1 O47 117(3) . . ?

loop_
_geom_bond_atom_site_label_1
_geom_bond_atom_site_label_2
_geom_bond_distance
_geom_bond_site_symmetry_2
_geom_bond_publ_flag
W1 O20 1.786(18) 7_565 ?
W1 O20 1.786(18) . ?
W1 O24 1.75(3) . ?
W1 O29 2.35(3) . ?
W1 O50 2.023(19) 7_565 ?
W1 O50 2.023(19) . ?
W2 O1 1.925(18) . ?
W2 O4 2.068(18) . ?
W2 O21 1.753(18) . ?
W2 O28 2.345(19) . ?
W2 O39 1.734(18) . ?
W2 O49 1.924(13) . ?
W3 O1 1.928(19) . ?
W3 O12 2.016(18) . ?
W3 O14 1.976(19) . ?
W3 O23 1.769(18) . ?
W3 O25 2.345(17) . ?
W3 O42 1.686(17) . ?
W4 O4 1.860(18) 7_565 ?
W4 O4 1.860(18) . ?
W4 O9 1.946(18) 7_565 ?
W4 O9 1.946(18) . ?
W4 O28 2.39(3) . ?
W4 O33 1.71(3) . ?
W5 O6 1.897(18) . ?
W5 O9 1.891(19) . ?
W5 O11 1.914(7) 7_565 ?
W5 O11 1.914(7) . ?
W5 O12 1.884(18) . ?
W5 O25 2.388(18) . ?
W5 O32 1.703(18) . ?
W6 Cs1 4.181(3) 6_656 ?
W6 O7 1.900(18) . ?
W6 O16 1.96(2) . ?
W6 O17 1.926(9) . ?
W6 O19 2.31(2) . ?
W6 O50 1.827(19) . ?
W6 O10W 1.75(2) 2_654 ?
W7 K2 4.076(9) 2_654 ?
W7 O2 1.839(19) . ?
W7 O6 2.008(18) . ?
W7 O14 1.902(18) . ?
W7 O18 1.903(8) 7_565 ?
W7 O18 1.903(8) . ?
W7 O25 2.334(19) . ?
W7 O40 1.736(19) . ?
W8 O2 2.010(18) 7_565 ?
W8 O2 2.010(18) . ?
W8 O5 2.34(3) . ?
W8 O13 1.818(18) 7_565 ?
W8 O13 1.818(18) . ?
W8 O38 1.74(3) . ?
W9 O7 1.976(19) . ?
W9 O8 2.02(2) . ?
W9 O15 1.891(19) . ?
W9 O19 2.347(18) . ?
W9 O27 1.740(18) . ?
W9 O31 1.749(19) . ?
W10 Cs1 4.109(3) 6_656 ?
W10 O8 1.875(19) . ?
W10 O16 1.91(2) . ?
W10 O19 2.35(2) . ?
W10 O26 1.924(8) . ?
W10 O35 1.88(2) . ?
W10 O46 1.72(2) . ?
W11 O10 2.36(2) . ?
W11 O15 1.938(19) . ?
W11 O36 1.751(19) . ?
W11 O37 1.915(14) . ?
W11 O41 2.07(2) . ?
W11 O44 1.699(19) . ?
W12 Cs2 3.928(12) 2_655 ?
W12 O10 2.44(3) . ?
W12 O35 1.95(2) . ?
W12 O35 1.95(2) 7_565 ?
W12 O41 1.84(2) 7_565 ?
W12 O41 1.84(2) . ?
W12 O45 1.72(3) . ?
Cs1 Cs1 0.000(8) 7_565 ?
Cs1 O4W 3.79(3) 3_656 ?
Cs1 O4W 3.79(3) 5_656 ?
Cs1 O16 3.174(19) 4_455 ?
Cs1 O16 3.174(19) 6_556 ?
Cs1 O17 3.18(3) 6_556 ?
Cs1 O26 3.16(3) 6_556 ?
Cs2 O37 3.79(3) 2_654 ?
Cs2 O41 3.37(2) 8_755 ?
Cs2 O41 3.37(2) 2_654 ?
Cs2 O45 3.54(3) 2_654 ?
Ni1 O20 2.025(19) . ?
Ni1 O22 2.038(19) . ?
Ni1 O29 2.080(19) . ?
Ni1 O30 2.14(2) . ?
Ni1 O31 2.016(19) . ?
Ni1 O36 1.997(19) . ?
Ni2 O5 2.072(19) . ?
Ni2 O13 2.021(19) . ?
Ni2 O21 2.019(19) . ?
Ni2 O22 2.023(19) . ?
Ni2 O23 1.996(18) . ?
Ni2 O30 2.14(2) . ?
Ni3 O3 2.07(2) . ?
Ni3 O13 2.050(18) . ?
Ni3 O20 2.069(19) . ?
Ni3 O22 2.180(19) . ?
Ni3 O34 2.085(19) . ?
Ni3 O43 2.07(2) . ?
Ni4 O6W 2.18(3) . ?
Ni4 O7W 2.13(2) . ?
Ni4 O7W 2.13(2) 7_565 ?
Ni4 O8W 2.24(3) . ?
Ni4 O9W 2.15(2) . ?
Ni4 O9W 2.15(2) 7_565 ?
K1 K1 0.0000 5_656 ?
K2 K2 3.724(18) 7 ?
K2 O2 3.39(2) 2_655 ?
K2 O38 3.19(2) 2_655 ?
K2 O40 3.17(2) 2_655 ?
K3 H1B 3.0332 . ?
Si1 O5 1.63(3) . ?
Si1 O25 1.612(18) 7_565 ?
Si1 O25 1.612(18) . ?
Si1 O28 1.62(3) . ?
Si2 O10 1.58(3) . ?
Si2 O19 1.626(19) 7_565 ?
Si2 O19 1.626(19) . ?
Si2 O29 1.62(3) . ?
Na1 O32 2.53(2) 5_656 ?
Na2 Na2 0.00(9) 7 ?
Na2 O8W 2.74(4) 2_655 ?
O2W O2W 0.00(11) 7_565 ?
O11 O11 0.00(8) 7_565 ?
O18 O18 0.00(5) 7_565 ?
O22 B1 1.36(4) . ?
O47 H47 0.8200 . ?
O47 B1 1.44(4) . ?
O48 H48 0.8200 . ?
O48 B1 1.370(7) . ?
N1 H1A 0.8900 . ?
N1 H1B 0.8898 . ?
N1 H1C 0.8899 . ?
N1 H1D 0.8899 . ?
O11W O11W 0.00(11) 7 ?

loop_
_geom_torsion_atom_site_label_1
_geom_torsion_atom_site_label_2
_geom_torsion_atom_site_label_3
_geom_torsion_atom_site_label_4
_geom_torsion
_geom_torsion_site_symmetry_1
_geom_torsion_site_symmetry_2
_geom_torsion_site_symmetry_3
_geom_torsion_site_symmetry_4
_geom_torsion_publ_flag
Cs1 W6 O50 W1 -37(3) 6_656 . . . ?
Cs1 W10 O8 W9 -86.5(12) 6_656 . . . ?
Cs1 W10 O35 W12 42(3) 6_656 . . . ?
Cs2 W12 O41 W11 120.0(12) 2_655 . . . ?
Ni1 O22 B1 O47 52(5) . . . . ?
Ni1 O22 B1 O48 -124(3) . . . . ?
Ni2 O22 B1 O47 -63(5) . . . . ?
Ni2 O22 B1 O48 121(3) . . . . ?
Ni3 O22 B1 O47 178(3) . . . . ?
Ni3 O22 B1 O48 1(5) . . . . ?
K2 W7 O2 W8 131(3) 2_654 . . . ?
O1 W2 O21 Ni2 43.3(17) . . . . ?
O1 W3 O23 Ni2 -39.7(18) . . . . ?
O2 W7 O40 K2 -4.3(9) . . . 2_654 ?
O2 W8 O13 Ni2 -85.0(9) . . . . ?
O2 W8 O13 Ni2 -32(3) 7_565 . . . ?
O2 W8 O13 Ni3 106(2) . . . . ?
O2 W8 O13 Ni3 158.9(17) 7_565 . . . ?
O2 W8 O38 K2 -78.4(7) 7_565 . . 2_654 ?
O2 W8 O38 K2 78.4(7) . . . 8_765 ?
O2 W8 O38 K2 -0.1(9) 7_565 . . 8_765 ?
O2 W8 O38 K2 0.1(9) . . . 2_654 ?
O4 W2 O21 Ni2 -30(3) . . . . ?
O4 W4 O4 W2 -69.5(13) 7_565 . . . ?
O4 W4 O4 K1 175.11(8) 7_565 . . 5_656 ?
O5 W8 O13 Ni2 -3.0(8) . . . . ?
O5 W8 O13 Ni3 -172(2) . . . . ?
O5 Si1 O25 W3 60.4(15) . . . . ?
O5 Si1 O25 W5 -179.0(12) . . . . ?
O5 Si1 O25 W7 -59.5(15) . . . . ?
O5 Si1 O28 W2 -58.7(12) . . . . ?
O5 Si1 O28 W2 58.7(12) . . . 7_565 ?
O5 Si1 O28 W4 180.000(0) . . . . ?
O6 W5 O9 W4 36(4) . . . . ?
O6 W5 O9 K1 -116(2) . . . 5_656 ?
O6 W5 O12 W3 72.2(11) . . . . ?
O6 W5 O12 K1 -174.6(7) . . . 5_656 ?
O6 W5 O32 Na1 54.6(17) . . . 5_656 ?
O6 W7 O2 W8 -35(4) . . . . ?
O6 W7 O2 K2 -165.7(18) . . . 2_654 ?
O6 W7 O40 K2 171.9(7) . . . 2_654 ?
O7 W6 O50 W1 132(3) . . . . ?
O7 W9 O15 W11 78(3) . . . . ?
O7 W9 O27 Na2 -137(2) . . . 7 ?
O7 W9 O31 Ni1 -115.8(18) . . . . ?
O8 W9 O15 W11 140.3(18) . . . . ?
O8 W9 O27 Na2 138(2) . . . 7 ?
O8 W9 O31 Ni1 -42(4) . . . . ?
O8 W10 O35 W12 -129(3) . . . . ?
O9 W4 O4 W2 89.0(11) . . . . ?
O9 W4 O4 W2 22(3) 7_565 . . . ?
O9 W4 O4 K1 -93(2) 7_565 . . 5_656 ?
O9 W4 O4 K1 -26.4(7) . . . 5_656 ?
O9 W5 O6 W7 19(3) . . . . ?
O9 W5 O6 Cs1 -101(2) . . . 7_565 ?
O9 W5 O12 W3 -87.9(11) . . . . ?
O9 W5 O12 K1 25.3(7) . . . 5_656 ?
O9 W5 O32 Na1 -129.1(16) . . . 5_656 ?
O10 W11 O36 Ni1 45.5(17) . . . . ?
O10 W12 O41 W11 -4.6(10) . . . . ?
O10 W12 O41 Cs2 -124.6(7) . . . 2_655 ?
O10 Si2 O19 W6 177.6(12) . . . . ?
O10 Si2 O19 W9 59.3(16) . . . . ?
O10 Si2 O19 W10 -62.6(16) . . . . ?
O10 Si2 O29 W1 180.000(1) . . . . ?
O10 Si2 O29 Ni1 -60.6(14) . . . . ?
O10 Si2 O29 Ni1 60.6(14) . . . 7_565 ?
O11 W5 O6 W7 88.0(11) . . . . ?
O11 W5 O6 W7 88.0(11) 7_565 . . . ?
O11 W5 O6 Cs1 -32.9(9) . . . 7_565 ?
O11 W5 O6 Cs1 -32.9(9) 7_565 . . 7_565 ?
O11 W5 O9 W4 -33(2) 7_565 . . . ?
O11 W5 O9 W4 -33(2) . . . . ?
O11 W5 O9 K1 175.3(9) . . . 5_656 ?
O11 W5 O9 K1 175.3(9) 7_565 . . 5_656 ?
O11 W5 O12 W3 -13(3) 7_565 . . . ?
O11 W5 O12 W3 -13(3) . . . . ?
O11 W5 O12 K1 100(3) . . . 5_656 ?
O11 W5 O12 K1 100(3) 7_565 . . 5_656 ?
O11 W5 O32 Na1 143.1(17) 7_565 . . 5_656 ?
O11 W5 O32 Na1 143.1(17) . . . 5_656 ?
O12 W3 O23 Ni2 42(4) . . . . ?
O12 W5 O6 W7 -70.6(10) . . . . ?
O12 W5 O6 Cs1 168.6(7) . . . 7_565 ?
O12 W5 O9 W4 126(2) . . . . ?
O12 W5 O9 K1 -25.5(7) . . . 5_656 ?
O12 W5 O32 Na1 -38.3(18) . . . 5_656 ?
O13 W8 O13 Ni2 73.6(11) 7_565 . . . ?
O13 W8 O13 Ni3 -96(2) 7_565 . . . ?
O13 W8 O38 K2 169.5(8) . . . 8_765 ?
O13 W8 O38 K2 91.2(10) . . . 2_654 ?
O13 W8 O38 K2 -91.2(10) 7_565 . . 8_765 ?
O13 W8 O38 K2 -169.5(8) 7_565 . . 2_654 ?
O14 W3 O23 Ni2 117.9(17) . . . . ?
O14 W7 O2 W8 -125(3) . . . . ?
O14 W7 O2 K2 104.3(7) . . . 2_654 ?
O14 W7 O40 K2 -101.4(8) . . . 2_654 ?
O15 W9 O27 Na2 51(3) . . . 7 ?
O15 W9 O31 Ni1 41.1(18) . . . . ?
O15 W11 O36 Ni1 -38.1(17) . . . . ?
O16 W6 O50 W1 47(4) . . . . ?
O16 W10 O8 W9 -73.3(12) . . . . ?
O16 W10 O35 W12 -41(4) . . . . ?
O17 W6 O50 W1 -28(3) . . . . ?
O18 W7 O2 W8 35(3) . . . . ?
O18 W7 O2 W8 35(3) 7_565 . . . ?
O18 W7 O2 K2 -96.5(9) 7_565 . . 2_654 ?
O18 W7 O2 K2 -96.5(9) . . . 2_654 ?
O18 W7 O40 K2 84.9(10) 7_565 . . 2_654 ?
O18 W7 O40 K2 84.9(10) . . . 2_654 ?
O19 W6 O50 W1 58(3) . . . . ?
O19 W9 O15 W11 67.7(18) . . . . ?
O19 W9 O27 Na2 171(3) . . . 7 ?
O19 W9 O31 Ni1 -43.2(18) . . . . ?
O19 W10 O8 W9 -0.2(10) . . . . ?
O19 W10 O35 W12 -55(3) . . . . ?
O19 Si2 O10 W11 179.3(13) . . . 7_565 ?
O19 Si2 O10 W11 -58(2) . . . . ?
O19 Si2 O10 W11 -179.3(13) 7_565 . . . ?
O19 Si2 O10 W11 58(2) 7_565 . . 7_565 ?
O19 Si2 O10 W12 -60.5(9) 7_565 . . . ?
O19 Si2 O10 W12 60.5(9) . . . . ?
O19 Si2 O19 W6 -62.4(18) 7_565 . . . ?
O19 Si2 O19 W9 179.3(3) 7_565 . . . ?
O19 Si2 O19 W10 57.4(19) 7_565 . . . ?
O19 Si2 O29 W1 61.4(9) 7_565 . . . ?
O19 Si2 O29 W1 -61.4(9) . . . . ?
O19 Si2 O29 Ni1 179.2(13) . . . 7_565 ?
O19 Si2 O29 Ni1 58.0(19) . . . . ?
O19 Si2 O29 Ni1 -179.2(13) 7_565 . . . ?
O19 Si2 O29 Ni1 -58.0(19) 7_565 . . 7_565 ?
O20 W1 O20 Ni1 -73.6(12) 7_565 . . . ?
O20 W1 O20 Ni3 98(2) 7_565 . . . ?
O24 W1 O20 Ni1 -178.3(10) . . . . ?
O24 W1 O20 Ni3 -7(2) . . . . ?
O25 W3 O23 Ni2 45.1(17) . . . . ?
O25 W5 O6 W7 2.8(8) . . . . ?
O25 W5 O6 Cs1 -118.1(7) . . . 7_565 ?
O25 W5 O9 W4 52(2) . . . . ?
O25 W5 O9 K1 -99.8(7) . . . 5_656 ?
O25 W5 O12 W3 -2.1(9) . . . . ?
O25 W5 O12 K1 111.1(7) . . . 5_656 ?
O25 W7 O2 W8 -51(3) . . . . ?
O25 W7 O2 K2 178.2(6) . . . 2_654 ?
O25 Si1 O5 W8 -60.0(8) 7_565 . . . ?
O25 Si1 O5 W8 60.0(8) . . . . ?
O25 Si1 O5 Ni2 -60.2(18) . . . . ?
O25 Si1 O5 Ni2 -179.8(12) . . . 7_565 ?
O25 Si1 O5 Ni2 60.2(18) 7_565 . . 7_565 ?
O25 Si1 O5 Ni2 179.8(12) 7_565 . . . ?
O25 Si1 O25 W3 -179.7(2) 7_565 . . . ?
O25 Si1 O25 W5 -59.0(18) 7_565 . . . ?
O25 Si1 O25 W7 60.4(17) 7_565 . . . ?
O25 Si1 O28 W2 -61.6(17) 7_565 . . 7_565 ?
O25 Si1 O28 W2 179.1(12) . . . 7_565 ?
O25 Si1 O28 W2 61.6(17) . . . . ?
O25 Si1 O28 W2 -179.1(12) 7_565 . . . ?
O25 Si1 O28 W4 59.6(8) 7_565 . . . ?
O25 Si1 O28 W4 -59.6(8) . . . . ?
O26 W10 O8 W9 3(3) . . . . ?
O26 W10 O35 W12 30(3) . . . . ?
O27 W9 O15 W11 -123.8(18) . . . . ?
O27 W9 O31 Ni1 144.3(17) . . . . ?
O28 W2 O21 Ni2 -41.5(16) . . . . ?
O28 W4 O4 W2 3.8(9) . . . . ?
O28 W4 O4 K1 -111.6(8) . . . 5_656 ?
O28 Si1 O5 W8 180.000(1) . . . . ?
O28 Si1 O5 Ni2 59.8(13) . . . . ?
O28 Si1 O5 Ni2 -59.8(13) . . . 7_565 ?
O28 Si1 O25 W3 -60.8(15) . . . . ?
O28 Si1 O25 W5 59.8(15) . . . . ?
O28 Si1 O25 W7 179.3(12) . . . . ?
O29 W1 O20 Ni1 3.0(9) . . . . ?
O29 W1 O20 Ni3 174(2) . . . . ?
O29 Si2 O10 W11 61.2(14) . . . . ?
O29 Si2 O10 W11 -61.2(14) . . . 7_565 ?
O29 Si2 O10 W12 180.000(1) . . . . ?
O29 Si2 O19 W6 60.2(15) . . . . ?
O29 Si2 O19 W9 -58.1(16) . . . . ?
O29 Si2 O19 W10 179.9(12) . . . . ?
O31 W9 O15 W11 -20.4(18) . . . . ?
O31 W9 O27 Na2 -44(3) . . . 7 ?
O32 W5 O6 W7 -171.6(10) . . . . ?
O32 W5 O6 Cs1 67.6(8) . . . 7_565 ?
O32 W5 O9 W4 -133(2) . . . . ?
O32 W5 O9 K1 75.2(8) . . . 5_656 ?
O32 W5 O12 W3 170.6(11) . . . . ?
O32 W5 O12 K1 -76.2(8) . . . 5_656 ?
O33 W4 O4 W2 -172.5(11) . . . . ?
O33 W4 O4 K1 72.1(9) . . . 5_656 ?
O35 W10 O8 W9 84.4(12) . . . . ?
O35 W12 O41 W11 -88.6(12) . . . . ?
O35 W12 O41 W11 -24(3) 7_565 . . . ?
O35 W12 O41 Cs2 151.3(7) . . . 2_655 ?
O35 W12 O41 Cs2 -144(2) 7_565 . . 2_655 ?
O35 W12 O45 Cs2 137.7(6) 7_565 . . 2_655 ?
O35 W12 O45 Cs2 -137.7(6) . . . 2_655 ?
O37 W11 O36 Ni1 118.4(18) . . . . ?
O38 W8 O13 Ni2 176.5(10) . . . . ?
O38 W8 O13 Ni3 7(2) . . . . ?
O39 W2 O21 Ni2 144.3(16) . . . . ?
O40 W7 O2 W8 135(3) . . . . ?
O40 W7 O2 K2 3.8(8) . . . 2_654 ?
O41 W11 O36 Ni1 38(3) . . . . ?
O41 W12 O41 W11 69.8(14) 7_565 . . . ?
O41 W12 O41 Cs2 -50.3(10) 7_565 . . 2_655 ?
O41 W12 O45 Cs2 47.8(6) 7_565 . . 2_655 ?
O41 W12 O45 Cs2 -47.8(6) . . . 2_655 ?
O42 W3 O23 Ni2 -142.7(17) . . . . ?
O44 W11 O36 Ni1 -139.4(17) . . . . ?
O45 W12 O41 W11 171.1(12) . . . . ?
O45 W12 O41 Cs2 51.1(9) . . . 2_655 ?
O46 W10 O8 W9 -172.7(12) . . . . ?
O46 W10 O35 W12 130(3) . . . . ?
O49 W2 O21 Ni2 -114.1(17) . . . . ?
O50 W1 O20 Ni1 27(3) 7_565 . . . ?
O50 W1 O20 Ni1 83.8(10) . . . . ?
O50 W1 O20 Ni3 -105(2) . . . . ?
O50 W1 O20 Ni3 -161.9(16) 7_565 . . . ?
O10W W6 O50 W1 -128(3) 2_654 . . . ?
